data_4328911
loop_
_publ_author_name
'Hua Lin'
'Long-Hua Li'
'Ling Chen'

_publ_section_title
;
 Diverse Closed Cavities in Condensed Rare Earth Metal-Chalcogenide
 Matrixes: Cs[Lu7Q11] and (ClCs6)[RE21Q34] (RE = Dy, Ho; Q = S, Se, Te)
;
_journal_name_full 'Inorganic Chemistry'
_journal_page_first 4588
_journal_page_last 4596
_journal_paper_doi 10.1021/ic202494w
_journal_volume 51
_journal_year 2012
_chemical_formula_moiety 'Cl Cs6 Ho21 Se34'
_chemical_formula_sum 'Cl Cs6 Ho21 Se34'
_chemical_formula_weight 6981.08
_chemical_name_systematic
; 
 ? 
;
_space_group_IT_number 12
_symmetry_cell_setting monoclinic
_symmetry_space_group_name_Hall '-C 2y'
_symmetry_space_group_name_H-M 'C 1 2/m 1'
_atom_sites_solution_primary direct
_atom_sites_solution_secondary difmap
_audit_creation_method SHELXL-97
_cell_angle_alpha 90.00
_cell_angle_beta 128.604(10)
_cell_angle_gamma 90.00
_cell_formula_units_Z 2
_cell_length_a 17.662(17)
_cell_length_b 20.173(15)
_cell_length_c 13.419(13)
_cell_measurement_reflns_used 2121
_cell_measurement_temperature 293(2)
_cell_measurement_theta_max 27.4719
_cell_measurement_theta_min 2.7986
_cell_volume 3736(6)
_computing_cell_refinement 'CrystalClear (Rigaku Inc., 2007)'
_computing_data_collection 'CrystalClear (Rigaku Inc., 2007)'
_computing_data_reduction 'CrystalClear (Rigaku Inc., 2007)'
_computing_molecular_graphics 'Bruker SHELXTL'
_computing_publication_material 'Bruker SHELXTL'
_computing_structure_refinement 'SHELXL-97 (Sheldrick, 1997)'
_computing_structure_solution 'SHELXS-97 (Sheldrick, 1990)'
_diffrn_ambient_temperature 293(2)
_diffrn_detector_area_resol_mean 13.6612
_diffrn_measured_fraction_theta_full 0.996
_diffrn_measured_fraction_theta_max 0.996
_diffrn_measurement_device_type Mercury2
_diffrn_measurement_method CCD_Profile_fitting
_diffrn_radiation_monochromator graphite
_diffrn_radiation_source 'fine-focus sealed tube'
_diffrn_radiation_type MoK\a
_diffrn_radiation_wavelength 0.71073
_diffrn_reflns_av_R_equivalents 0.0715
_diffrn_reflns_av_sigmaI/netI 0.0672
_diffrn_reflns_limit_h_max 20
_diffrn_reflns_limit_h_min -20
_diffrn_reflns_limit_k_max 23
_diffrn_reflns_limit_k_min -23
_diffrn_reflns_limit_l_max 15
_diffrn_reflns_limit_l_min -15
_diffrn_reflns_number 11985
_diffrn_reflns_theta_full 25.00
_diffrn_reflns_theta_max 25.00
_diffrn_reflns_theta_min 2.31
_exptl_absorpt_coefficient_mu 41.420
_exptl_absorpt_correction_T_max 1.0000
_exptl_absorpt_correction_T_min 0.4407
_exptl_absorpt_correction_type multi-scan
_exptl_crystal_colour Red
_exptl_crystal_density_diffrn 6.205
_exptl_crystal_description Block
_exptl_crystal_F_000 5820
_exptl_crystal_size_max 0.2000
_exptl_crystal_size_mid 0.1500
_exptl_crystal_size_min 0.1000
_refine_diff_density_max 2.656
_refine_diff_density_min -2.924
_refine_diff_density_rms 0.613
_refine_ls_extinction_coef 0.000125(6)
_refine_ls_extinction_expression Fc^*^=kFc[1+0.001xFc^2^\l^3^/sin(2\q)]^-1/4^
_refine_ls_extinction_method SHELXL
_refine_ls_goodness_of_fit_ref 1.089
_refine_ls_matrix_type full
_refine_ls_number_parameters 154
_refine_ls_number_reflns 3373
_refine_ls_number_restraints 0
_refine_ls_restrained_S_all 1.089
_refine_ls_R_factor_all 0.0539
_refine_ls_R_factor_gt 0.0430
_refine_ls_shift/su_max 0.000
_refine_ls_shift/su_mean 0.000
_refine_ls_structure_factor_coef Fsqd
_refine_ls_weighting_details 'calc w=1/[\s^2^(Fo^2^)+(0.0354P)^2^+0.0000P] where P=(Fo^2^+2Fc^2^)/3'
_refine_ls_weighting_scheme calc
_refine_ls_wR_factor_gt 0.0948
_refine_ls_wR_factor_ref 0.1010
_reflns_number_gt 2863
_reflns_number_total 3373
_reflns_threshold_expression >2sigma(I)
_cod_data_source_file ic202494w_si_001_6.cif
_cod_data_source_block ClCs6Ho21Se34
_cod_database_code 4328911

loop_
_symmetry_equiv_pos_as_xyz
'x, y, z'
'-x, y, -z'
'x+1/2, y+1/2, z'
'-x+1/2, y+1/2, -z'
'-x, -y, -z'
'x, -y, z'
'-x+1/2, -y+1/2, -z'
'x+1/2, -y+1/2, z'

loop_
_atom_site_label
_atom_site_type_symbol
_atom_site_fract_x
_atom_site_fract_y
_atom_site_fract_z
_atom_site_U_iso_or_equiv
_atom_site_adp_type
_atom_site_occupancy
_atom_site_symmetry_multiplicity
_atom_site_calc_flag
_atom_site_refinement_flags
Cs1 Cs 0.42688(8) 0.37925(5) 0.27386(10) 0.0251(3) Uani 1 1 d .
Cs2 Cs 0.27370(11) 0.5000 0.41976(14) 0.0257(3) Uani 1 2 d S
Ho1 Ho 0.0000 0.30102(4) 0.0000 0.0049(2) Uani 1 2 d S
Ho2 Ho 0.25337(4) 0.20750(3) 0.24934(6) 0.00447(17) Uani 1 1 d .
Ho3 Ho 0.12834(4) 0.29889(3) 0.37693(5) 0.00468(18) Uani 1 1 d .
Ho4 Ho 0.0000 0.09881(4) 0.0000 0.0046(2) Uani 1 2 d S
Ho5 Ho 0.36532(5) 0.10183(3) 0.10837(6) 0.00439(17) Uani 1 1 d .
Ho6 Ho 0.5000 0.10098(4) 0.5000 0.0050(2) Uani 1 2 d S
Ho7 Ho 0.0000 0.5000 0.0000 0.0048(3) Uani 1 4 d S
Ho8 Ho 0.24347(6) 0.0000 0.25440(8) 0.0044(2) Uani 1 2 d S
Se1 Se 0.18687(14) 0.5000 0.06467(18) 0.0075(4) Uani 1 2 d S
Se2 Se 0.05880(14) 0.0000 0.18436(17) 0.0063(4) Uani 1 2 d S
Se3 Se 0.18828(9) 0.10022(6) 0.07155(12) 0.0044(3) Uani 1 1 d .
Se4 Se 0.18533(10) 0.30079(7) 0.06288(14) 0.0128(3) Uani 1 1 d .
Se5 Se 0.06790(10) 0.20139(6) 0.18724(12) 0.0047(3) Uani 1 1 d .
Se6 Se 0.43916(10) 0.19616(6) 0.31076(12) 0.0049(3) Uani 1 1 d .
Se7 Se 0.31321(10) 0.30050(6) 0.44200(12) 0.0064(3) Uani 1 1 d .
Se8 Se 0.31590(10) 0.10289(6) 0.43751(12) 0.0054(3) Uani 1 1 d .
Se9 Se 0.05477(10) 0.40022(6) 0.18454(12) 0.0045(3) Uani 1 1 d .
Se10 Se 0.42898(14) 0.0000 0.30777(17) 0.0039(4) Uani 1 2 d S
Cl1 Cl 0.5000 0.5000 0.5000 0.031(2) Uani 1 4 d S

loop_
_atom_site_aniso_label
_atom_site_aniso_U_11
_atom_site_aniso_U_22
_atom_site_aniso_U_33
_atom_site_aniso_U_23
_atom_site_aniso_U_13
_atom_site_aniso_U_12
Cs1 0.0278(6) 0.0213(6) 0.0248(6) -0.0053(4) 0.0157(5) -0.0024(5)
Cs2 0.0188(8) 0.0297(8) 0.0295(8) 0.000 0.0155(7) 0.000
Ho1 0.0063(5) 0.0029(4) 0.0053(5) 0.000 0.0037(4) 0.000
Ho2 0.0043(3) 0.0035(3) 0.0055(3) 0.0005(2) 0.0030(3) 0.0012(2)
Ho3 0.0051(4) 0.0045(3) 0.0046(3) 0.0002(2) 0.0031(3) 0.0017(2)
Ho4 0.0034(5) 0.0026(4) 0.0063(5) 0.000 0.0023(4) 0.000
Ho5 0.0049(3) 0.0034(3) 0.0067(3) -0.0002(2) 0.0045(3) -0.0002(2)
Ho6 0.0050(5) 0.0043(4) 0.0049(5) 0.000 0.0026(4) 0.000
Ho7 0.0074(6) 0.0020(6) 0.0081(6) 0.000 0.0063(6) 0.000
Ho8 0.0045(5) 0.0020(4) 0.0058(5) 0.000 0.0028(4) 0.000
Se1 0.0096(11) 0.0058(9) 0.0094(10) 0.000 0.0070(9) 0.000
Se2 0.0071(10) 0.0061(9) 0.0077(10) 0.000 0.0055(9) 0.000
Se3 0.0022(7) 0.0051(7) 0.0069(7) 0.0004(5) 0.0034(6) 0.0005(5)
Se4 0.0100(8) 0.0138(8) 0.0162(8) 0.0109(6) 0.0090(7) 0.0049(6)
Se5 0.0065(7) 0.0024(6) 0.0065(7) -0.0019(5) 0.0047(6) -0.0007(5)
Se6 0.0030(7) 0.0054(7) 0.0074(7) 0.0006(5) 0.0039(6) -0.0002(5)
Se7 0.0073(8) 0.0054(7) 0.0074(7) -0.0004(5) 0.0050(6) -0.0001(5)
Se8 0.0070(7) 0.0031(7) 0.0059(7) -0.0018(5) 0.0039(6) -0.0008(5)
Se9 0.0071(7) 0.0026(7) 0.0052(7) 0.0007(5) 0.0045(6) 0.0005(5)
Se10 0.0061(10) 0.0019(9) 0.0051(9) 0.000 0.0041(8) 0.000
Cl1 0.030(5) 0.038(5) 0.032(5) 0.000 0.023(4) 0.000

loop_
_atom_type_symbol
_atom_type_description
_atom_type_scat_dispersion_real
_atom_type_scat_dispersion_imag
_atom_type_scat_source
Cs Cs -0.3680 2.1192 'International Tables Vol C Tables 4.2.6.8 and 6.1.1.4'
Ho Ho -0.2175 4.6783 'International Tables Vol C Tables 4.2.6.8 and 6.1.1.4'
Se Se -0.0929 2.2259 'International Tables Vol C Tables 4.2.6.8 and 6.1.1.4'
Cl Cl 0.1484 0.1585 'International Tables Vol C Tables 4.2.6.8 and 6.1.1.4'

loop_
_geom_angle_atom_site_label_1
_geom_angle_atom_site_label_2
_geom_angle_atom_site_label_3
_geom_angle
_geom_angle_site_symmetry_1
_geom_angle_site_symmetry_3
Cl1 Cs1 Se4 126.55(5) . .
Cl1 Cs1 Se6 128.73(6) . .
Se4 Cs1 Se6 67.64(4) . .
Cl1 Cs1 Se5 128.87(6) . 8
Se4 Cs1 Se5 104.57(8) . 8
Se6 Cs1 Se5 67.15(4) . 8
Cl1 Cs1 Se3 128.77(6) . 7
Se4 Cs1 Se3 67.87(4) . 7
Se6 Cs1 Se3 102.50(4) . 7
Se5 Cs1 Se3 67.28(6) 8 7
Cl1 Cs1 Se7 82.31(6) . 2_656
Se4 Cs1 Se7 130.10(6) . 2_656
Se6 Cs1 Se7 62.96(4) . 2_656
Se5 Cs1 Se7 62.23(8) 8 2_656
Se3 Cs1 Se7 129.20(5) 7 2_656
Cl1 Cs1 Se2 82.36(6) . 3
Se4 Cs1 Se2 129.45(7) . 3
Se6 Cs1 Se2 130.02(5) . 3
Se5 Cs1 Se2 63.08(6) 8 3
Se3 Cs1 Se2 62.20(5) 7 3
Se7 Cs1 Se2 89.50(8) 2_656 3
Cl1 Cs1 Se1 80.97(5) . .
Se4 Cs1 Se1 61.66(7) . .
Se6 Cs1 Se1 128.98(5) . .
Se5 Cs1 Se1 130.68(7) 8 .
Se3 Cs1 Se1 63.73(4) 7 .
Se7 Cs1 Se1 163.27(4) 2_656 .
Se2 Cs1 Se1 88.85(8) 3 .
Cl1 Cs1 Se7 80.51(6) . .
Se4 Cs1 Se7 62.26(8) . .
Se6 Cs1 Se7 63.62(4) . .
Se5 Cs1 Se7 130.32(6) 8 .
Se3 Cs1 Se7 129.82(6) 7 .
Se7 Cs1 Se7 89.23(9) 2_656 .
Se2 Cs1 Se7 162.83(4) 3 .
Se1 Cs1 Se7 87.46(8) . .
Cl1 Cs1 Ho5 118.58(5) . 7
Se4 Cs1 Ho5 37.28(4) . 7
Se6 Cs1 Ho5 99.62(3) . 7
Se5 Cs1 Ho5 101.38(9) 8 7
Se3 Cs1 Ho5 39.22(5) 7 7
Se7 Cs1 Ho5 159.09(4) 2_656 7
Se2 Cs1 Ho5 94.27(8) 3 7
Se1 Cs1 Ho5 37.61(4) . 7
Se7 Cs1 Ho5 93.01(9) . 7
Cl1 Cs1 Ho2 118.14(5) . .
Se4 Cs1 Ho2 37.43(4) . .
Se6 Cs1 Ho2 39.16(4) . .
Se5 Cs1 Ho2 101.47(6) 8 .
Se3 Cs1 Ho2 100.11(4) 7 .
Se7 Cs1 Ho2 95.01(7) 2_656 .
Se2 Cs1 Ho2 159.40(4) 3 .
Se1 Cs1 Ho2 92.36(8) . .
Se7 Cs1 Ho2 37.65(3) . .
Ho5 Cs1 Ho2 74.71(6) 7 .
Cl1 Cs1 Ho4 119.69(6) . 7
Se4 Cs1 Ho4 101.19(8) . 7
Se6 Cs1 Ho4 100.34(3) . 7
Se5 Cs1 Ho4 38.53(3) 8 7
Se3 Cs1 Ho4 37.77(6) 7 7
Se7 Cs1 Ho4 94.11(9) 2_656 7
Se2 Cs1 Ho4 37.33(3) 3 7
Se1 Cs1 Ho4 94.65(7) . 7
Se7 Cs1 Ho4 159.79(4) . 7
Ho5 Cs1 Ho4 76.99(9) 7 7
Ho2 Cs1 Ho4 122.14(4) . 7
Cl1 Cs2 Se9 131.26(6) . .
Cl1 Cs2 Se9 131.26(6) . 6_565
Se9 Cs2 Se9 65.79(7) . 6_565
Cl1 Cs2 Se8 128.01(5) . 4_556
Se9 Cs2 Se8 100.71(9) . 4_556
Se9 Cs2 Se8 65.72(8) 6_565 4_556
Cl1 Cs2 Se8 128.01(5) . 7_556
Se9 Cs2 Se8 65.72(8) . 7_556
Se9 Cs2 Se8 100.71(9) 6_565 7_556
Se8 Cs2 Se8 66.68(7) 4_556 7_556
Cl1 Cs2 Se1 83.06(4) . .
Se9 Cs2 Se1 64.14(5) . .
Se9 Cs2 Se1 64.14(5) 6_565 .
Se8 Cs2 Se1 129.41(5) 4_556 .
Se8 Cs2 Se1 129.41(5) 7_556 .
Cl1 Cs2 Se7 82.17(3) . .
Se9 Cs2 Se7 64.20(5) . .
Se9 Cs2 Se7 129.83(5) 6_565 .
Se8 Cs2 Se7 127.89(5) 4_556 .
Se8 Cs2 Se7 61.68(4) 7_556 .
Se1 Cs2 Se7 90.46(3) . .
Cl1 Cs2 Se7 82.17(3) . 6_565
Se9 Cs2 Se7 129.83(5) . 6_565
Se9 Cs2 Se7 64.20(5) 6_565 6_565
Se8 Cs2 Se7 61.68(4) 4_556 6_565
Se8 Cs2 Se7 127.89(5) 7_556 6_565
Se1 Cs2 Se7 90.46(3) . 6_565
Se7 Cs2 Se7 164.09(6) . 6_565
Cl1 Cs2 Se2 80.70(5) . 7_556
Se9 Cs2 Se2 128.27(4) . 7_556
Se9 Cs2 Se2 128.27(4) 6_565 7_556
Se8 Cs2 Se2 62.76(7) 4_556 7_556
Se8 Cs2 Se2 62.76(7) 7_556 7_556
Se1 Cs2 Se2 163.77(6) . 7_556
Se7 Cs2 Se2 87.34(3) . 7_556
Se7 Cs2 Se2 87.34(3) 6_565 7_556
Cl1 Cs2 Ho8 117.38(5) . 7_556
Se9 Cs2 Ho8 99.10(7) . 7_556
Se9 Cs2 Ho8 99.10(7) 6_565 7_556
Se8 Cs2 Ho8 38.32(3) 4_556 7_556
Se8 Cs2 Ho8 38.32(3) 7_556 7_556
Se1 Cs2 Ho8 159.56(6) . 7_556
Se7 Cs2 Ho8 92.33(3) . 7_556
Se7 Cs2 Ho8 92.33(3) 6_565 7_556
Se2 Cs2 Ho8 36.67(6) 7_556 7_556
Cl1 Cs2 Ho7 120.88(7) . .
Se9 Cs2 Ho7 38.32(3) . .
Se9 Cs2 Ho7 38.32(3) 6_565 .
Se8 Cs2 Ho7 99.70(9) 4_556 .
Se8 Cs2 Ho7 99.70(9) 7_556 .
Se1 Cs2 Ho7 37.82(6) . .
Se7 Cs2 Ho7 95.23(3) . .
Se7 Cs2 Ho7 95.23(3) 6_565 .
Se2 Cs2 Ho7 158.41(5) 7_556 .
Ho8 Cs2 Ho7 121.74(9) 7_556 .
Cl1 Cs2 Ho3 119.02(4) . .
Se9 Cs2 Ho3 38.48(4) . .
Se9 Cs2 Ho3 99.60(7) 6_565 .
Se8 Cs2 Ho3 99.72(6) 4_556 .
Se8 Cs2 Ho3 37.62(4) 7_556 .
Se1 Cs2 Ho3 94.67(3) . .
Se7 Cs2 Ho3 36.85(5) . .
Se7 Cs2 Ho3 158.63(5) 6_565 .
Se2 Cs2 Ho3 93.20(3) 7_556 .
Ho8 Cs2 Ho3 75.91(3) 7_556 .
Ho7 Cs2 Ho3 76.74(4) . .
Se4 Ho1 Se4 179.81(7) 2 .
Se4 Ho1 Se5 87.91(4) 2 2
Se4 Ho1 Se5 91.96(5) . 2
Se4 Ho1 Se5 91.96(5) 2 .
Se4 Ho1 Se5 87.91(4) . .
Se5 Ho1 Se5 89.66(9) 2 .
Se4 Ho1 Se9 87.85(4) 2 .
Se4 Ho1 Se9 92.28(4) . .
Se5 Ho1 Se9 175.74(4) 2 .
Se5 Ho1 Se9 90.06(8) . .
Se4 Ho1 Se9 92.28(4) 2 2
Se4 Ho1 Se9 87.85(4) . 2
Se5 Ho1 Se9 90.06(8) 2 2
Se5 Ho1 Se9 175.74(4) . 2
Se9 Ho1 Se9 90.53(9) . 2
Se4 Ho2 Se7 94.62(9) . .
Se4 Ho2 Se5 89.62(5) . .
Se7 Ho2 Se5 90.10(4) . .
Se4 Ho2 Se6 95.11(5) . .
Se7 Ho2 Se6 94.77(5) . .
Se5 Ho2 Se6 172.91(5) . .
Se4 Ho2 Se3 92.22(8) . .
Se7 Ho2 Se3 172.18(4) . .
Se5 Ho2 Se3 86.16(4) . .
Se6 Ho2 Se3 88.38(4) . .
Se4 Ho2 Se8 176.56(5) . .
Se7 Ho2 Se8 87.98(8) . .
Se5 Ho2 Se8 88.12(4) . .
Se6 Ho2 Se8 86.91(4) . .
Se3 Ho2 Se8 85.04(8) . .
Se4 Ho2 Cs1 55.11(5) . .
Se7 Ho2 Cs1 64.60(5) . .
Se5 Ho2 Cs1 131.64(5) . .
Se6 Ho2 Cs1 55.39(5) . .
Se3 Ho2 Cs1 122.78(5) . .
Se8 Ho2 Cs1 128.23(5) . .
Se7 Ho3 Se7 90.62(4) 7_556 .
Se7 Ho3 Se8 90.02(8) 7_556 7_556
Se7 Ho3 Se8 91.12(4) . 7_556
Se7 Ho3 Se5 90.62(8) 7_556 .
Se7 Ho3 Se5 90.03(4) . .
Se8 Ho3 Se5 178.68(4) 7_556 .
Se7 Ho3 Se6 91.21(4) 7_556 8_455
Se7 Ho3 Se6 177.35(4) . 8_455
Se8 Ho3 Se6 86.95(4) 7_556 8_455
Se5 Ho3 Se6 91.87(4) . 8_455
Se7 Ho3 Se9 176.07(5) 7_556 .
Se7 Ho3 Se9 93.28(4) . .
Se8 Ho3 Se9 90.38(8) 7_556 .
Se5 Ho3 Se9 88.91(8) . .
Se6 Ho3 Se9 84.91(4) 8_455 .
Se7 Ho3 Ho3 45.32(4) 7_556 7_556
Se7 Ho3 Ho3 45.30(5) . 7_556
Se8 Ho3 Ho3 90.81(6) 7_556 7_556
Se5 Ho3 Ho3 90.46(6) . 7_556
Se6 Ho3 Ho3 136.50(6) 8_455 7_556
Se9 Ho3 Ho3 138.57(5) . 7_556
Se7 Ho3 Cs1 60.10(5) 7_556 8_455
Se7 Ho3 Cs1 129.17(5) . 8_455
Se8 Ho3 Cs1 125.96(5) 7_556 8_455
Se5 Ho3 Cs1 53.53(4) . 8_455
Se6 Ho3 Cs1 53.47(5) 8_455 8_455
Se9 Ho3 Cs1 116.73(5) . 8_455
Ho3 Ho3 Cs1 95.44(7) 7_556 8_455
Se7 Ho3 Cs2 129.92(5) 7_556 .
Se7 Ho3 Cs2 60.32(4) . .
Se8 Ho3 Cs2 54.42(5) 7_556 .
Se5 Ho3 Cs2 125.79(5) . .
Se6 Ho3 Cs2 117.04(5) 8_455 .
Se9 Ho3 Cs2 52.97(5) . .
Ho3 Ho3 Cs2 95.97(7) 7_556 .
Cs1 Ho3 Cs2 168.57(3) 8_455 .
Se2 Ho4 Se2 90.14(9) 5 .
Se2 Ho4 Se3 90.93(5) 5 .
Se2 Ho4 Se3 89.88(5) . .
Se2 Ho4 Se3 89.88(5) 5 2
Se2 Ho4 Se3 90.93(5) . 2
Se3 Ho4 Se3 178.85(6) . 2
Se2 Ho4 Se5 176.99(5) 5 .
Se2 Ho4 Se5 91.00(8) . .
Se3 Ho4 Se5 86.28(4) . .
Se3 Ho4 Se5 92.89(4) 2 .
Se2 Ho4 Se5 91.00(8) 5 2
Se2 Ho4 Se5 176.99(5) . 2
Se3 Ho4 Se5 92.89(4) . 2
Se3 Ho4 Se5 86.28(4) 2 2
Se5 Ho4 Se5 87.98(9) . 2
Se2 Ho4 Ho8 44.26(5) 5 5
Se2 Ho4 Ho8 90.45(6) . 5
Se3 Ho4 Ho8 135.19(5) . 5
Se3 Ho4 Ho8 45.62(5) 2 5
Se5 Ho4 Ho8 138.51(4) . 5
Se5 Ho4 Ho8 88.43(6) 2 5
Se2 Ho4 Ho8 90.45(6) 5 .
Se2 Ho4 Ho8 44.26(5) . .
Se3 Ho4 Ho8 45.62(5) . .
Se3 Ho4 Ho8 135.19(5) 2 .
Se5 Ho4 Ho8 88.43(6) . .
Se5 Ho4 Ho8 138.51(4) 2 .
Ho8 Ho4 Ho8 119.80(6) 5 .
Se2 Ho4 Cs1 129.28(6) 5 8_455
Se2 Ho4 Cs1 60.16(6) . 8_455
Se3 Ho4 Cs1 125.65(5) . 8_455
Se3 Ho4 Cs1 54.22(5) 2 8_455
Se5 Ho4 Cs1 53.60(5) . 8_455
Se5 Ho4 Cs1 117.09(6) 2 8_455
Ho8 Ho4 Cs1 92.39(8) 5 8_455
Ho8 Ho4 Cs1 93.12(8) . 8_455
Se2 Ho4 Cs1 60.16(6) 5 7
Se2 Ho4 Cs1 129.28(6) . 7
Se3 Ho4 Cs1 54.22(5) . 7
Se3 Ho4 Cs1 125.65(5) 2 7
Se5 Ho4 Cs1 117.09(6) . 7
Se5 Ho4 Cs1 53.60(5) 2 7
Ho8 Ho4 Cs1 93.12(8) 5 7
Ho8 Ho4 Cs1 92.39(8) . 7
Cs1 Ho4 Cs1 168.99(3) 8_455 7
Se4 Ho5 Se1 93.72(9) 7 7
Se4 Ho5 Se9 90.41(4) 7 8
Se1 Ho5 Se9 89.55(5) 7 8
Se4 Ho5 Se3 96.62(5) 7 .
Se1 Ho5 Se3 95.19(5) 7 .
Se9 Ho5 Se3 171.24(5) 8 .
Se4 Ho5 Se6 92.09(9) 7 .
Se1 Ho5 Se6 172.74(5) 7 .
Se9 Ho5 Se6 86.05(4) 8 .
Se3 Ho5 Se6 88.47(5) . .
Se4 Ho5 Se10 176.85(5) 7 .
Se1 Ho5 Se10 89.05(8) 7 .
Se9 Ho5 Se10 88.11(5) 8 .
Se3 Ho5 Se10 84.61(5) . .
Se6 Ho5 Se10 85.03(8) . .
Se4 Ho5 Cs1 55.49(5) 7 7
Se1 Ho5 Cs1 64.12(6) 7 7
Se9 Ho5 Cs1 132.40(6) 8 7
Se3 Ho5 Cs1 56.34(7) . 7
Se6 Ho5 Cs1 122.99(5) . 7
Se10 Ho5 Cs1 127.33(6) . 7
Se8 Ho6 Se8 178.43(6) 2_656 .
Se8 Ho6 Se6 90.12(4) 2_656 2_656
Se8 Ho6 Se6 88.80(4) . 2_656
Se8 Ho6 Se6 88.80(4) 2_656 .
Se8 Ho6 Se6 90.12(4) . .
Se6 Ho6 Se6 93.73(9) 2_656 .
Se8 Ho6 Se10 93.05(5) 2_656 .
Se8 Ho6 Se10 88.06(5) . .
Se6 Ho6 Se10 176.38(4) 2_656 .
Se6 Ho6 Se10 88.09(8) . .
Se8 Ho6 Se10 88.06(5) 2_656 5_656
Se8 Ho6 Se10 93.05(5) . 5_656
Se6 Ho6 Se10 88.09(8) 2_656 5_656
Se6 Ho6 Se10 176.38(4) . 5_656
Se10 Ho6 Se10 90.28(9) . 5_656
Se1 Ho7 Se1 180.0 . 5_565
Se1 Ho7 Se9 88.01(4) . 2
Se1 Ho7 Se9 91.99(4) 5_565 2
Se1 Ho7 Se9 91.99(4) . 6_565
Se1 Ho7 Se9 88.01(4) 5_565 6_565
Se9 Ho7 Se9 180.0 2 6_565
Se1 Ho7 Se9 91.99(4) . .
Se1 Ho7 Se9 88.01(4) 5_565 .
Se9 Ho7 Se9 90.19(9) 2 .
Se9 Ho7 Se9 89.81(9) 6_565 .
Se1 Ho7 Se9 88.01(4) . 5_565
Se1 Ho7 Se9 91.99(4) 5_565 5_565
Se9 Ho7 Se9 89.81(9) 2 5_565
Se9 Ho7 Se9 90.19(9) 6_565 5_565
Se9 Ho7 Se9 180.00(4) . 5_565
Se1 Ho7 Cs2 120.50(7) . 5_565
Se1 Ho7 Cs2 59.50(7) 5_565 5_565
Se9 Ho7 Cs2 53.70(5) 2 5_565
Se9 Ho7 Cs2 126.30(5) 6_565 5_565
Se9 Ho7 Cs2 126.30(5) . 5_565
Se9 Ho7 Cs2 53.70(5) 5_565 5_565
Se1 Ho7 Cs2 59.50(7) . .
Se1 Ho7 Cs2 120.50(7) 5_565 .
Se9 Ho7 Cs2 126.30(5) 2 .
Se9 Ho7 Cs2 53.70(5) 6_565 .
Se9 Ho7 Cs2 53.70(5) . .
Se9 Ho7 Cs2 126.30(5) 5_565 .
Cs2 Ho7 Cs2 180.0 5_565 .
Se2 Ho8 Se8 95.33(4) . .
Se2 Ho8 Se8 95.33(4) . 6
Se8 Ho8 Se8 93.96(9) . 6
Se2 Ho8 Se3 90.58(4) . 6
Se8 Ho8 Se3 173.80(5) . 6
Se8 Ho8 Se3 87.35(8) 6 6
Se2 Ho8 Se3 90.58(4) . .
Se8 Ho8 Se3 87.35(8) . .
Se8 Ho8 Se3 173.80(5) 6 .
Se3 Ho8 Se3 90.71(9) 6 .
Se2 Ho8 Se10 175.84(6) . .
Se8 Ho8 Se10 87.50(5) . .
Se8 Ho8 Se10 87.50(5) 6 .
Se3 Ho8 Se10 86.50(4) 6 .
Se3 Ho8 Se10 86.50(4) . .
Se2 Ho8 Ho4 45.24(5) . 5
Se8 Ho8 Ho4 140.52(5) . 5
Se8 Ho8 Ho4 92.21(6) 6 5
Se3 Ho8 Ho4 45.34(5) 6 5
Se3 Ho8 Ho4 90.61(6) . 5
Se10 Ho8 Ho4 131.74(6) . 5
Se2 Ho8 Ho4 45.24(5) . .
Se8 Ho8 Ho4 92.21(6) . .
Se8 Ho8 Ho4 140.52(5) 6 .
Se3 Ho8 Ho4 90.61(6) 6 .
Se3 Ho8 Ho4 45.34(5) . .
Se10 Ho8 Ho4 131.74(6) . .
Ho4 Ho8 Ho4 60.20(6) 5 .
Se2 Ho8 Cs2 63.78(5) . 7_556
Se8 Ho8 Cs2 55.58(5) . 7_556
Se8 Ho8 Cs2 55.58(5) 6 7_556
Se3 Ho8 Cs2 129.40(5) 6 7_556
Se3 Ho8 Cs2 129.40(5) . 7_556
Se10 Ho8 Cs2 120.39(5) . 7_556
Ho4 Ho8 Cs2 98.04(7) 5 7_556
Ho4 Ho8 Cs2 98.04(7) . 7_556
Ho5 Se1 Ho5 94.78(9) 7 4
Ho5 Se1 Ho7 91.61(5) 7 .
Ho5 Se1 Ho7 91.61(5) 4 .
Ho5 Se1 Cs2 132.41(5) 7 .
Ho5 Se1 Cs2 132.41(5) 4 .
Ho7 Se1 Cs2 82.67(5) . .
Ho5 Se1 Cs1 131.92(7) 7 6_565
Ho5 Se1 Cs1 78.28(5) 4 6_565
Ho7 Se1 Cs1 135.58(5) . 6_565
Cs2 Se1 Cs1 73.78(5) . 6_565
Ho5 Se1 Cs1 78.28(5) 7 .
Ho5 Se1 Cs1 131.92(7) 4 .
Ho7 Se1 Cs1 135.58(5) . .
Cs2 Se1 Cs1 73.78(5) . .
Cs1 Se1 Cs1 72.59(8) 6_565 .
Ho8 Se2 Ho4 90.50(5) . 5
Ho8 Se2 Ho4 90.50(5) . .
Ho4 Se2 Ho4 89.86(9) 5 .
Ho8 Se2 Cs1 132.38(5) . 3_445
Ho4 Se2 Cs1 82.51(6) 5 3_445
Ho4 Se2 Cs1 136.21(8) . 3_445
Ho8 Se2 Cs1 132.38(5) . 8_455
Ho4 Se2 Cs1 136.21(8) 5 8_455
Ho4 Se2 Cs1 82.51(6) . 8_455
Cs1 Se2 Cs1 74.23(7) 3_445 8_455
Ho8 Se2 Cs2 79.55(6) . 7_556
Ho4 Se2 Cs2 134.25(5) 5 7_556
Ho4 Se2 Cs2 134.25(5) . 7_556
Cs1 Se2 Cs2 72.73(6) 3_445 7_556
Cs1 Se2 Cs2 72.73(6) 8_455 7_556
Ho4 Se3 Ho8 89.04(4) . .
Ho4 Se3 Ho5 172.41(5) . .
Ho8 Se3 Ho5 96.34(5) . .
Ho4 Se3 Ho2 93.78(4) . .
Ho8 Se3 Ho2 94.29(8) . .
Ho5 Se3 Ho2 91.15(5) . .
Ho4 Se3 Cs1 88.02(4) . 7
Ho8 Se3 Cs1 140.92(6) . 7
Ho5 Se3 Cs1 84.44(5) . 7
Ho2 Se3 Cs1 124.79(6) . 7
Ho5 Se4 Ho2 174.68(6) 7 .
Ho5 Se4 Ho1 92.15(5) 7 .
Ho2 Se4 Ho1 92.31(5) . .
Ho5 Se4 Cs1 87.24(6) 7 .
Ho2 Se4 Cs1 87.45(6) . .
Ho1 Se4 Cs1 142.85(7) . .
Ho1 Se5 Ho2 90.11(4) . .
Ho1 Se5 Ho3 91.03(8) . .
Ho2 Se5 Ho3 89.27(4) . .
Ho1 Se5 Ho4 91.18(8) . .
Ho2 Se5 Ho4 93.64(4) . .
Ho3 Se5 Ho4 176.34(5) . .
Ho1 Se5 Cs1 126.32(7) . 8_455
Ho2 Se5 Cs1 143.53(6) . 8_455
Ho3 Se5 Cs1 88.47(6) . 8_455
Ho4 Se5 Cs1 87.87(7) . 8_455
Ho6 Se6 Ho2 92.19(4) . .
Ho6 Se6 Ho3 91.67(4) . 8
Ho2 Se6 Ho3 173.35(5) . 8
Ho6 Se6 Ho5 95.38(8) . .
Ho2 Se6 Ho5 91.04(5) . .
Ho3 Se6 Ho5 93.98(4) 8 .
Ho6 Se6 Cs1 139.28(6) . .
Ho2 Se6 Cs1 85.46(4) . .
Ho3 Se6 Cs1 88.08(4) 8 .
Ho5 Se6 Cs1 125.26(6) . .
Ho3 Se7 Ho3 89.38(4) 7_556 .
Ho3 Se7 Ho2 92.50(8) 7_556 .
Ho3 Se7 Ho2 90.54(4) . .
Ho3 Se7 Cs1 82.88(6) 7_556 2_656
Ho3 Se7 Cs1 135.68(7) . 2_656
Ho2 Se7 Cs1 133.19(6) . 2_656
Ho3 Se7 Cs2 136.51(6) 7_556 .
Ho3 Se7 Cs2 82.84(4) . .
Ho2 Se7 Cs2 130.11(6) . .
Cs1 Se7 Cs2 73.83(5) 2_656 .
Ho3 Se7 Cs1 134.59(6) 7_556 .
Ho3 Se7 Cs1 134.25(6) . .
Ho2 Se7 Cs1 77.75(7) . .
Cs1 Se7 Cs1 73.31(9) 2_656 .
Cs2 Se7 Cs1 72.59(4) . .
Ho6 Se8 Ho3 92.54(4) . 7_556
Ho6 Se8 Ho8 93.50(5) . .
Ho3 Se8 Ho8 173.33(6) 7_556 .
Ho6 Se8 Ho2 90.62(4) . .
Ho3 Se8 Ho2 89.50(8) 7_556 .
Ho8 Se8 Ho2 93.25(8) . .
Ho6 Se8 Cs2 127.95(6) . 7_556
Ho3 Se8 Cs2 87.96(7) 7_556 7_556
Ho8 Se8 Cs2 86.10(8) . 7_556
Ho2 Se8 Cs2 141.42(6) . 7_556
Ho5 Se9 Ho1 89.54(4) 8_455 .
Ho5 Se9 Ho7 90.73(4) 8_455 .
Ho1 Se9 Ho7 89.64(8) . .
Ho5 Se9 Ho3 94.81(4) 8_455 .
Ho1 Se9 Ho3 89.96(8) . .
Ho7 Se9 Ho3 174.45(5) . .
Ho5 Se9 Cs2 133.40(6) 8_455 .
Ho1 Se9 Cs2 137.00(6) . .
Ho7 Se9 Cs2 87.97(6) . .
Ho3 Se9 Cs2 88.54(6) . .
Ho8 Se10 Ho6 90.85(5) . .
Ho8 Se10 Ho6 90.85(5) . 5_656
Ho6 Se10 Ho6 89.72(9) . 5_656
Ho8 Se10 Ho5 92.48(5) . 6
Ho6 Se10 Ho5 176.43(7) . 6
Ho6 Se10 Ho5 91.49(8) 5_656 6
Ho8 Se10 Ho5 92.48(5) . .
Ho6 Se10 Ho5 91.49(8) . .
Ho6 Se10 Ho5 176.43(7) 5_656 .
Ho5 Se10 Ho5 87.10(9) 6 .
Cs2 Cl1 Cs2 180.0 5_666 .
Cs2 Cl1 Cs1 89.97(3) 5_666 .
Cs2 Cl1 Cs1 90.03(3) . .
Cs2 Cl1 Cs1 90.03(3) 5_666 5_666
Cs2 Cl1 Cs1 89.97(3) . 5_666
Cs1 Cl1 Cs1 180.0 . 5_666
Cs2 Cl1 Cs1 89.97(3) 5_666 6_565
Cs2 Cl1 Cs1 90.03(3) . 6_565
Cs1 Cl1 Cs1 89.74(8) . 6_565
Cs1 Cl1 Cs1 90.26(8) 5_666 6_565
Cs2 Cl1 Cs1 90.03(3) 5_666 2_656
Cs2 Cl1 Cs1 89.97(3) . 2_656
Cs1 Cl1 Cs1 90.26(8) . 2_656
Cs1 Cl1 Cs1 89.74(8) 5_666 2_656
Cs1 Cl1 Cs1 180.0 6_565 2_656

loop_
_geom_bond_atom_site_label_1
_geom_bond_atom_site_label_2
_geom_bond_distance
_geom_bond_site_symmetry_2
Cs1 Cl1 3.453(2) .
Cs1 Se4 3.695(3) .
Cs1 Se6 3.715(3) .
Cs1 Se5 3.717(3) 8
Cs1 Se3 3.745(4) 7
Cs2 Cl1 3.430(4) .
Cs2 Se9 3.706(3) .
Cs2 Se9 3.706(3) 6_565
Cs2 Se8 3.777(3) 4_556
Cs2 Se8 3.777(3) 7_556
Cs2 Se1 3.992(5) .
Ho1 Se4 2.825(3) 2
Ho1 Se4 2.825(3) .
Ho1 Se5 2.834(2) 2
Ho1 Se5 2.834(2) .
Ho1 Se9 2.843(2) .
Ho1 Se9 2.843(2) 2
Ho2 Se4 2.738(2) .
Ho2 Se7 2.813(2) .
Ho2 Se5 2.834(3) .
Ho2 Se6 2.850(3) .
Ho2 Se3 2.877(2) .
Ho2 Se8 2.927(2) .
Ho3 Se7 2.804(2) 7_556
Ho3 Se7 2.805(3) .
Ho3 Se8 2.835(2) 7_556
Ho3 Se5 2.846(2) .
Ho3 Se6 2.874(3) 8_455
Ho3 Se9 2.889(2) .
Ho3 Ho3 3.944(3) 7_556
Ho4 Se2 2.823(2) 5
Ho4 Se2 2.823(2) .
Ho4 Se3 2.828(3) .
Ho4 Se3 2.828(3) 2
Ho4 Se5 2.876(2) .
Ho4 Se5 2.876(2) 2
Ho4 Ho8 3.975(3) 5
Ho4 Ho8 3.975(3) .
Ho5 Se4 2.716(2) 7
Ho5 Se1 2.791(2) 7
Ho5 Se9 2.824(3) 8
Ho5 Se3 2.845(3) .
Ho5 Se6 2.877(2) .
Ho5 Se10 2.982(2) .
Ho6 Se8 2.806(3) 2_656
Ho6 Se8 2.806(3) .
Ho6 Se6 2.808(2) 2_656
Ho6 Se6 2.808(2) .
Ho6 Se10 2.888(2) .
Ho6 Se10 2.888(2) 5_656
Ho7 Se1 2.841(4) .
Ho7 Se1 2.841(4) 5_565
Ho7 Se9 2.851(2) 2
Ho7 Se9 2.851(2) 6_565
Ho7 Se9 2.851(2) .
Ho7 Se9 2.851(2) 5_565
Ho8 Se2 2.774(4) .
Ho8 Se8 2.839(2) .
Ho8 Se8 2.839(2) 6
Ho8 Se3 2.841(2) 6
Ho8 Se3 2.841(2) .
Ho8 Se10 2.884(4) .
Ho8 Ho4 3.975(3) 5
Se1 Ho5 2.791(2) 7
Se1 Ho5 2.791(2) 4
Se2 Ho4 2.823(2) 5
Se3 Cs1 3.745(4) 7
Se4 Ho5 2.716(2) 7
Se5 Cs1 3.717(3) 8_455
Se6 Ho3 2.874(3) 8
Se7 Ho3 2.804(2) 7_556
Se8 Ho3 2.835(2) 7_556
Se8 Cs2 3.777(3) 7_556
Se9 Ho5 2.824(3) 8_455
Se10 Ho6 2.888(2) 5_656
Se10 Ho5 2.982(2) 6
Cl1 Cs2 3.430(4) 5_666
Cl1 Cs1 3.453(2) 5_666
Cl1 Cs1 3.453(2) 6_565
Cl1 Cs1 3.453(2) 2_656
